data_7206005
loop_
_publ_author_name
'Bai, Yan'
'Zhang, Guo-Qiang'
'Dang, Dong-Bin'
'Ma, Peng-Tao'
'Gao, Hui'
'Niu, Jing-Yang'

_publ_section_title
;
 Assembly of polyoxometalate-based inorganic--organic compounds from
 silver--Schiff base building blocks: synthesis, crystal structures and
 luminescent properties
;
_journal_issue 12
_journal_name_full CrystEngComm
_journal_page_first 4181
_journal_paper_doi 10.1039/c1ce05192j
_journal_volume 13
_journal_year 2011
_chemical_formula_sum 'C64 H64 Ag6 Mo24 N24 O80 P2'
_chemical_formula_weight 5461.11
_chemical_name_systematic
;
?
;
_space_group_IT_number 2
_symmetry_cell_setting triclinic
_symmetry_space_group_name_Hall '-P 1'
_symmetry_space_group_name_H-M 'P -1'
_atom_sites_solution_hydrogens geom
_atom_sites_solution_primary direct
_atom_sites_solution_secondary difmap
_audit_creation_method SHELXL-97
_cell_angle_alpha 81.180(4)
_cell_angle_beta 78.714(4)
_cell_angle_gamma 73.423(4)
_cell_formula_units_Z 1
_cell_length_a 12.0111(6)
_cell_length_b 13.5770(7)
_cell_length_c 22.5735(12)
_cell_measurement_reflns_used 1654
_cell_measurement_temperature 296(2)
_cell_measurement_theta_max 18.72
_cell_measurement_theta_min 2.43
_cell_volume 3441.3(3)
_computing_cell_refinement 'Bruker SMART'
_computing_data_collection 'Bruker SMART'
_computing_data_reduction 'Bruker SAINT'
_computing_molecular_graphics 'Bruker SHELXTL'
_computing_publication_material 'Bruker SHELXTL'
_computing_structure_refinement 'SHELXL-97 (Sheldrick, 1997)'
_computing_structure_solution 'SHELXS-97 (Sheldrick, 1990)'
_diffrn_ambient_temperature 296(2)
_diffrn_measured_fraction_theta_full 0.997
_diffrn_measured_fraction_theta_max 0.997
_diffrn_measurement_device_type 'CCD area detector'
_diffrn_measurement_method 'phi and omega scans'
_diffrn_radiation_monochromator graphite
_diffrn_radiation_source 'fine-focus sealed tube'
_diffrn_radiation_type MoK\a
_diffrn_radiation_wavelength 0.71073
_diffrn_reflns_av_R_equivalents 0.1001
_diffrn_reflns_av_sigmaI/netI 0.1273
_diffrn_reflns_limit_h_max 14
_diffrn_reflns_limit_h_min -13
_diffrn_reflns_limit_k_max 16
_diffrn_reflns_limit_k_min -16
_diffrn_reflns_limit_l_max 26
_diffrn_reflns_limit_l_min -26
_diffrn_reflns_number 33286
_diffrn_reflns_theta_full 25.00
_diffrn_reflns_theta_max 25.00
_diffrn_reflns_theta_min 2.55
_exptl_absorpt_coefficient_mu 3.058
_exptl_absorpt_correction_T_max 0.6404
_exptl_absorpt_correction_T_min 0.5153
_exptl_absorpt_correction_type multi-scan
_exptl_crystal_colour yellow
_exptl_crystal_density_diffrn 2.635
_exptl_crystal_density_method 'not measured'
_exptl_crystal_description block
_exptl_crystal_F_000 2576
_exptl_crystal_size_max 0.25
_exptl_crystal_size_mid 0.18
_exptl_crystal_size_min 0.16
_refine_diff_density_max 1.166
_refine_diff_density_min -1.380
_refine_diff_density_rms 0.210
_refine_ls_extinction_method none
_refine_ls_goodness_of_fit_ref 1.008
_refine_ls_hydrogen_treatment constr
_refine_ls_matrix_type full
_refine_ls_number_parameters 959
_refine_ls_number_reflns 12083
_refine_ls_number_restraints 84
_refine_ls_restrained_S_all 1.006
_refine_ls_R_factor_all 0.1287
_refine_ls_R_factor_gt 0.0579
_refine_ls_shift/su_max 0.001
_refine_ls_shift/su_mean 0.000
_refine_ls_structure_factor_coef Fsqd
_refine_ls_weighting_details 'calc w=1/[\s^2^(Fo^2^)+(0.0010P)^2^+0.0000P] where P=(Fo^2^+2Fc^2^)/3'
_refine_ls_weighting_scheme calc
_refine_ls_wR_factor_gt 0.0830
_refine_ls_wR_factor_ref 0.0983
_reflns_number_gt 6520
_reflns_number_total 12083
_reflns_threshold_expression >2sigma(I)
_cod_data_source_file c1ce05192j.txt
_cod_data_source_block 2
_cod_depositor_comments
;
The following automatic conversions were performed:
'_symmetry_cell_setting' value 'Triclinic' changed to 'triclinic'
according to '/home/saulius/struct/CIF-dictionaries/cif_core.dic'
dictionary named 'cif_core.dic' version 2.4.1 from 2010-06-29.

Automatic conversion script
Id: cif_fix_enum 1555 2011-01-17 13:19:09Z saulius 
;
_cod_original_sg_symbol_H-M P-1
_cod_database_code 7206005

loop_
_symmetry_equiv_pos_as_xyz
'x, y, z'
'-x, -y, -z'

loop_
_atom_site_label
_atom_site_type_symbol
_atom_site_fract_x
_atom_site_fract_y
_atom_site_fract_z
_atom_site_U_iso_or_equiv
_atom_site_adp_type
_atom_site_occupancy
_atom_site_symmetry_multiplicity
_atom_site_calc_flag
_atom_site_refinement_flags
_atom_site_disorder_assembly
_atom_site_disorder_group
P1 P -2.7104(3) 2.2443(2) 0.23023(14) 0.0258(7) Uani 1 1 d . . .
Mo1 Mo -2.41187(9) 2.17188(8) 0.15806(5) 0.0343(3) Uani 1 1 d . . .
Mo2 Mo -2.46925(9) 2.18221(8) 0.31152(5) 0.0329(3) Uani 1 1 d . . .
Mo3 Mo -2.52647(9) 1.98955(8) 0.25167(5) 0.0335(3) Uani 1 1 d . . .
Mo4 Mo -2.74565(9) 2.05559(8) 0.14666(5) 0.0337(3) Uani 1 1 d . . .
Mo5 Mo -2.65820(9) 2.26496(8) 0.06923(4) 0.0324(3) Uani 1 1 d . . .
Mo6 Mo -2.94041(9) 2.29448(8) 0.14297(5) 0.0339(3) Uani 1 1 d . . .
Mo7 Mo -3.00369(9) 2.30684(8) 0.31066(5) 0.0344(3) Uani 1 1 d . . .
Mo8 Mo -2.77663(9) 2.21858(8) 0.39223(4) 0.0325(3) Uani 1 1 d . . .
Mo9 Mo -2.84558(9) 2.05430(8) 0.31303(5) 0.0329(3) Uani 1 1 d . . .
Mo10 Mo -2.88093(9) 2.50484(8) 0.20897(5) 0.0357(3) Uani 1 1 d . . .
Mo11 Mo -2.67949(9) 2.44400(8) 0.30680(5) 0.0330(3) Uani 1 1 d . . .
Mo12 Mo -2.58636(9) 2.44653(8) 0.15397(5) 0.0339(3) Uani 1 1 d . . .
O1 O -2.2801(6) 2.1617(6) 0.1133(3) 0.045(2) Uani 1 1 d . . .
O2 O -2.3759(6) 2.1648(6) 0.3613(3) 0.041(2) Uani 1 1 d . . .
O3 O -2.4650(6) 1.8614(5) 0.2575(3) 0.040(2) Uani 1 1 d . . .
O4 O -2.7613(7) 1.9510(6) 0.1229(3) 0.042(2) Uani 1 1 d . . .
O5 O -2.6040(7) 2.2766(6) -0.0053(3) 0.045(2) Uani 1 1 d . . .
O6 O -3.0609(6) 2.3388(6) 0.1114(3) 0.045(2) Uani 1 1 d . . .
O7 O -3.1487(6) 2.3485(6) 0.3328(3) 0.043(2) Uani 1 1 d . . .
O8 O -2.7893(7) 2.2207(6) 0.4671(3) 0.042(2) Uani 1 1 d . . .
O9 O -2.8895(6) 1.9487(6) 0.3432(3) 0.040(2) Uani 1 1 d . . .
O10 O -2.9850(7) 2.6168(6) 0.2024(3) 0.046(2) Uani 1 1 d . . .
O11 O -2.6490(7) 2.5136(5) 0.3541(3) 0.042(2) Uani 1 1 d . . .
O12 O -2.5167(6) 2.5248(6) 0.1061(3) 0.041(2) Uani 1 1 d . . .
O13 O -2.5124(6) 2.1898(5) 0.1031(3) 0.0293(18) Uani 1 1 d . . .
O14 O -2.4103(6) 2.0365(5) 0.1860(3) 0.038(2) Uani 1 1 d . . .
O15 O -2.3708(6) 2.1813(6) 0.2386(3) 0.035(2) Uani 1 1 d . . .
O16 O -2.4721(6) 2.3233(5) 0.1599(3) 0.0318(19) Uani 1 1 d . . .
O17 O -2.5373(6) 2.3220(5) 0.3062(3) 0.0335(19) Uani 1 1 d . . .
O18 O -2.4586(6) 2.0335(5) 0.3060(3) 0.034(2) Uani 1 1 d . . .
O19 O -2.6193(6) 2.1716(5) 0.3676(3) 0.0310(19) Uani 1 1 d . . .
O20 O -2.6709(6) 1.9998(5) 0.2996(3) 0.0338(19) Uani 1 1 d . . .
O21 O -2.6137(6) 2.0058(5) 0.1826(3) 0.0321(19) Uani 1 1 d . . .
O22 O -2.8304(6) 2.0476(5) 0.2308(3) 0.0329(19) Uani 1 1 d . . .
O23 O -2.8985(6) 2.1551(6) 0.1328(3) 0.035(2) Uani 1 1 d . . .
O24 O -2.6775(6) 2.1218(5) 0.0778(3) 0.0337(19) Uani 1 1 d . . .
O25 O -2.6413(6) 2.3796(5) 0.0965(3) 0.0296(19) Uani 1 1 d . . .
O26 O -2.8195(6) 2.3106(5) 0.0705(3) 0.0318(19) Uani 1 1 d . . .
O27 O -2.9984(6) 2.2827(6) 0.2239(3) 0.035(2) Uani 1 1 d . . .
O28 O -2.9128(6) 2.4261(6) 0.1593(3) 0.037(2) Uani 1 1 d . . .
O29 O -2.9435(6) 2.2901(5) 0.3814(3) 0.0332(19) Uani 1 1 d . . .
O30 O -2.9595(6) 2.4253(5) 0.2761(3) 0.034(2) Uani 1 1 d . . .
O31 O -2.9866(6) 2.1552(6) 0.3220(3) 0.0327(19) Uani 1 1 d . . .
O32 O -2.7537(6) 2.3574(5) 0.3592(3) 0.0321(19) Uani 1 1 d . . .
O33 O -2.8153(6) 2.0988(5) 0.3874(3) 0.0308(19) Uani 1 1 d . . .
O34 O -2.8114(6) 2.5302(5) 0.2771(3) 0.035(2) Uani 1 1 d . . .
O35 O -2.7506(6) 2.5342(5) 0.1583(3) 0.039(2) Uani 1 1 d . . .
O36 O -2.5859(6) 2.4856(5) 0.2291(3) 0.0339(19) Uani 1 1 d . . .
O37 O -2.5854(5) 2.1765(5) 0.2364(3) 0.0231(17) Uani 1 1 d . . .
O38 O -2.7471(6) 2.2239(5) 0.1727(3) 0.0267(18) Uani 1 1 d . . .
O39 O -2.7949(5) 2.2170(5) 0.2860(3) 0.0270(18) Uani 1 1 d . . .
O40 O -2.7132(5) 2.3590(5) 0.2268(3) 0.0204(16) Uani 1 1 d . . .
Ag1 Ag -2.27798(10) 1.95028(9) 0.40507(5) 0.0581(3) Uani 1 1 d . . .
Ag2 Ag -2.49722(9) 1.66574(9) 0.34593(4) 0.0548(3) Uani 1 1 d . . .
Ag3 Ag -2.08435(10) 1.67078(11) 0.07293(6) 0.0876(4) Uani 1 1 d . . .
N1 N -2.2219(8) 2.0376(8) 0.4656(4) 0.040(3) Uani 1 1 d . . .
N2 N -2.4442(8) 2.0080(7) 0.4899(4) 0.038(3) Uani 1 1 d . . .
N3 N -2.1829(8) 1.9466(8) 0.3039(4) 0.039(3) Uani 1 1 d . . .
N4 N -2.2981(9) 1.8076(8) 0.3645(5) 0.042(3) Uani 1 1 d . . .
N5 N -2.3731(8) 1.7410(7) 0.3901(4) 0.039(3) Uani 1 1 d . . .
N6 N -2.5367(9) 1.6399(7) 0.4498(4) 0.041(3) Uani 1 1 d . . .
N7 N -2.6620(10) 1.7428(8) 0.3029(5) 0.054(3) Uani 1 1 d . . .
N8 N -2.3739(11) 1.5550(11) 0.2831(5) 0.071(4) Uani 1 1 d . . .
N9 N -1.8908(9) 1.6750(9) 0.0497(5) 0.051(3) Uani 1 1 d . . .
N10 N -1.9837(8) 1.5381(7) 0.0112(4) 0.033(2) Uani 1 1 d . . .
N11 N -2.1580(19) 1.8664(16) 0.0423(10) 0.055(7) Uani 0.50 1 d P . .
C29 C -2.243(2) 1.9111(19) 0.0434(9) 0.030(6) Uani 0.50 1 d PU . .
C30 C -2.361(2) 1.9765(19) 0.0405(10) 0.053(7) Uani 0.50 1 d PU . .
H30A H -2.3751 2.0344 0.0631 0.080 Uiso 0.50 1 calc PR . .
H30B H -2.4173 1.9376 0.0575 0.080 Uiso 0.50 1 calc PR . .
H30C H -2.3693 2.0008 -0.0011 0.080 Uiso 0.50 1 calc PR . .
N12 N -2.2571(12) 1.6764(12) 0.1284(6) 0.099(5) Uani 1 1 d . . .
C1 C -2.1240(11) 2.0687(11) 0.4512(6) 0.055(4) Uani 1 1 d . . .
H1A H -2.0713 2.0456 0.4169 0.066 Uiso 1 1 calc R . .
C2 C -2.0959(14) 2.1336(13) 0.4842(7) 0.072(5) Uani 1 1 d . . .
H2A H -2.0275 2.1555 0.4717 0.086 Uiso 1 1 calc R . .
C3 C -2.1707(13) 2.1646(10) 0.5354(7) 0.053(4) Uani 1 1 d . . .
H3A H -2.1529 2.2070 0.5588 0.063 Uiso 1 1 calc R . .
C4 C -2.2717(11) 2.1339(10) 0.5524(6) 0.044(3) Uani 1 1 d . . .
H4A H -2.3230 2.1539 0.5876 0.053 Uiso 1 1 calc R . .
C5 C -2.2964(11) 2.0705(10) 0.5151(6) 0.042(3) Uani 1 1 d . . .
C6 C -2.4077(10) 2.0426(8) 0.5301(5) 0.036(3) Uani 1 1 d . . .
H6A H -2.4520 2.0498 0.5686 0.043 Uiso 1 1 calc R . .
C7 C -2.1339(11) 2.0177(11) 0.2699(7) 0.059(4) Uani 1 1 d . . .
H7A H -2.1274 2.0716 0.2888 0.070 Uiso 1 1 calc R . .
C8 C -2.0917(11) 2.0160(12) 0.2078(7) 0.055(4) Uani 1 1 d U . .
H8A H -2.0561 2.0662 0.1863 0.066 Uiso 1 1 calc R . .
C9 C -2.1036(11) 1.9409(11) 0.1799(7) 0.060(4) Uani 1 1 d . . .
H9A H -2.0786 1.9400 0.1383 0.072 Uiso 1 1 calc R . .
C10 C -2.1531(10) 1.8634(10) 0.2125(6) 0.049(4) Uani 1 1 d . . .
H10A H -2.1600 1.8097 0.1935 0.059 Uiso 1 1 calc R . .
C11 C -2.1922(9) 1.8700(10) 0.2753(6) 0.038(3) Uani 1 1 d . . .
C12 C -2.2569(10) 1.7985(9) 0.3095(6) 0.040(3) Uani 1 1 d . . .
H12A H -2.2678 1.7463 0.2907 0.048 Uiso 1 1 calc R . .
C13 C -2.3933(11) 1.7296(9) 0.4484(6) 0.044(3) Uani 1 1 d . . .
H13A H -2.3513 1.7564 0.4695 0.052 Uiso 1 1 calc R . .
C14 C -2.4775(11) 1.6773(9) 0.4824(5) 0.034(3) Uani 1 1 d . . .
C15 C -2.4978(11) 1.6711(9) 0.5447(6) 0.045(3) Uani 1 1 d . . .
H15A H -2.4523 1.6956 0.5649 0.054 Uiso 1 1 calc R . .
C16 C -2.5862(12) 1.6285(10) 0.5774(6) 0.052(4) Uani 1 1 d . . .
H16A H -2.6020 1.6241 0.6196 0.062 Uiso 1 1 calc R . .
C17 C -2.6486(11) 1.5933(10) 0.5451(6) 0.052(4) Uani 1 1 d . . .
H17A H -2.7104 1.5663 0.5653 0.062 Uiso 1 1 calc R . .
C18 C -2.6213(11) 1.5971(9) 0.4825(6) 0.047(3) Uani 1 1 d . . .
H18A H -2.6629 1.5690 0.4620 0.056 Uiso 1 1 calc R . .
C19 C -2.7384(13) 1.7585(10) 0.2785(7) 0.051(4) Uani 1 1 d . . .
C20 C -2.8393(13) 1.7808(11) 0.2462(7) 0.088(6) Uani 1 1 d . . .
H20A H -2.8679 1.8542 0.2371 0.132 Uiso 1 1 calc R . .
H20B H -2.9007 1.7541 0.2712 0.132 Uiso 1 1 calc R . .
H20C H -2.8151 1.7487 0.2090 0.132 Uiso 1 1 calc R . .
C21 C -2.3342(12) 1.4954(14) 0.2515(6) 0.059(4) Uani 1 1 d . . .
C22 C -2.2790(12) 1.4131(12) 0.2122(7) 0.080(5) Uani 1 1 d . . .
H22A H -2.2661 1.3475 0.2364 0.120 Uiso 1 1 calc R . .
H22B H -2.2049 1.4226 0.1906 0.120 Uiso 1 1 calc R . .
H22C H -2.3295 1.4150 0.1837 0.120 Uiso 1 1 calc R . .
C23 C -1.8413(16) 1.7430(12) 0.0650(7) 0.082(5) Uani 1 1 d . . .
H23A H -1.8868 1.7931 0.0900 0.099 Uiso 1 1 calc R . .
C24 C -1.7243(17) 1.7399(13) 0.0442(7) 0.074(5) Uani 1 1 d . . .
H24A H -1.6942 1.7904 0.0538 0.089 Uiso 1 1 calc R . .
C25 C -1.6521(14) 1.6652(14) 0.0101(6) 0.065(5) Uani 1 1 d . . .
H25A H -1.5726 1.6614 -0.0024 0.077 Uiso 1 1 calc R . .
C26 C -1.7018(11) 1.5967(12) -0.0047(6) 0.054(4) Uani 1 1 d . . .
H26A H -1.6561 1.5452 -0.0287 0.065 Uiso 1 1 calc R . .
C27 C -1.8202(12) 1.6020(11) 0.0154(5) 0.043(3) Uani 1 1 d . . .
C28 C -1.8729(11) 1.5289(9) -0.0028(5) 0.041(3) Uani 1 1 d . . .
H28A H -1.8255 1.4753 -0.0248 0.050 Uiso 1 1 calc R . .
C31 C -2.3573(13) 1.7023(13) 0.1397(6) 0.061(4) Uani 1 1 d . . .
C32 C -2.4823(10) 1.7279(11) 0.1533(5) 0.060(4) Uani 1 1 d . . .
H32A H -2.5101 1.6753 0.1415 0.090 Uiso 1 1 calc R . .
H32B H -2.5144 1.7931 0.1313 0.090 Uiso 1 1 calc R . .
H32C H -2.5068 1.7328 0.1961 0.090 Uiso 1 1 calc R . .
N13 N -3.149(4) 1.533(4) 0.476(2) 0.078(11) Uani 0.25 1 d PDU A 1
C33 C -3.078(5) 1.561(4) 0.437(3) 0.075(11) Uani 0.25 1 d PDU A 1
C34 C -3.012(5) 1.622(5) 0.398(3) 0.077(12) Uani 0.25 1 d PDU A 1
N13' N -2.915(5) 1.592(4) 0.463(2) 0.098(13) Uani 0.25 1 d PDU B 2
C33' C -2.986(5) 1.593(5) 0.432(3) 0.092(13) Uani 0.25 1 d PDU B 2
C34' C -3.054(6) 1.565(5) 0.397(3) 0.087(14) Uani 0.25 1 d PDU B 2

loop_
_atom_site_aniso_label
_atom_site_aniso_U_11
_atom_site_aniso_U_22
_atom_site_aniso_U_33
_atom_site_aniso_U_23
_atom_site_aniso_U_13
_atom_site_aniso_U_12
P1 0.0255(17) 0.0242(17) 0.0260(16) 0.0014(13) -0.0057(13) -0.0048(14)
Mo1 0.0268(6) 0.0401(7) 0.0342(6) -0.0058(5) -0.0029(5) -0.0064(5)
Mo2 0.0330(6) 0.0323(7) 0.0352(6) -0.0041(5) -0.0128(5) -0.0063(5)
Mo3 0.0336(7) 0.0252(6) 0.0406(7) -0.0051(5) -0.0105(5) -0.0021(5)
Mo4 0.0386(7) 0.0339(7) 0.0322(6) -0.0065(5) -0.0077(5) -0.0123(6)
Mo5 0.0318(6) 0.0417(7) 0.0239(6) -0.0042(5) -0.0014(5) -0.0114(6)
Mo6 0.0274(6) 0.0437(7) 0.0291(6) 0.0035(5) -0.0078(5) -0.0085(6)
Mo7 0.0280(6) 0.0383(7) 0.0303(6) -0.0008(5) 0.0006(5) -0.0032(5)
Mo8 0.0377(7) 0.0344(7) 0.0247(6) -0.0007(5) -0.0071(5) -0.0081(6)
Mo9 0.0365(7) 0.0309(7) 0.0318(6) 0.0014(5) -0.0043(5) -0.0127(5)
Mo10 0.0349(7) 0.0276(7) 0.0385(7) 0.0011(5) -0.0075(5) 0.0003(5)
Mo11 0.0434(7) 0.0266(6) 0.0303(6) -0.0048(5) -0.0079(5) -0.0089(6)
Mo12 0.0371(7) 0.0313(7) 0.0338(6) 0.0007(5) -0.0054(5) -0.0121(6)
O1 0.032(5) 0.045(6) 0.056(6) -0.002(5) -0.001(4) -0.012(4)
O2 0.038(5) 0.047(6) 0.041(5) -0.001(4) -0.019(4) -0.011(4)
O3 0.046(5) 0.025(5) 0.044(5) -0.003(4) -0.014(4) 0.003(4)
O4 0.054(6) 0.030(5) 0.048(5) -0.010(4) -0.017(4) -0.012(4)
O5 0.045(5) 0.063(6) 0.030(5) -0.006(4) 0.001(4) -0.022(5)
O6 0.038(5) 0.063(6) 0.029(5) 0.004(4) -0.010(4) -0.008(5)
O7 0.026(5) 0.053(6) 0.038(5) -0.007(4) 0.001(4) 0.006(4)
O8 0.049(5) 0.053(6) 0.026(5) -0.004(4) -0.008(4) -0.013(5)
O9 0.048(5) 0.032(5) 0.043(5) 0.008(4) -0.006(4) -0.024(4)
O10 0.042(5) 0.035(5) 0.053(6) -0.005(4) -0.011(4) 0.003(4)
O11 0.058(6) 0.025(5) 0.041(5) -0.011(4) -0.008(4) -0.006(4)
O12 0.043(5) 0.045(6) 0.038(5) 0.004(4) -0.003(4) -0.021(4)
O13 0.029(4) 0.033(5) 0.024(4) -0.012(4) -0.002(3) -0.002(4)
O14 0.033(5) 0.033(5) 0.048(5) -0.009(4) -0.008(4) -0.006(4)
O15 0.029(5) 0.039(5) 0.036(5) 0.002(4) -0.009(4) -0.007(4)
O16 0.032(5) 0.029(5) 0.035(5) -0.007(4) -0.008(4) -0.005(4)
O17 0.037(5) 0.025(5) 0.041(5) -0.001(4) -0.010(4) -0.009(4)
O18 0.036(5) 0.021(4) 0.046(5) 0.008(4) -0.024(4) -0.001(4)
O19 0.036(5) 0.038(5) 0.025(4) -0.006(4) -0.013(4) -0.012(4)
O20 0.028(5) 0.030(5) 0.038(5) 0.002(4) -0.006(4) -0.002(4)
O21 0.039(5) 0.024(5) 0.029(5) -0.002(4) -0.007(4) -0.001(4)
O22 0.031(5) 0.040(5) 0.030(5) -0.002(4) -0.007(4) -0.012(4)
O23 0.035(5) 0.042(5) 0.037(5) 0.000(4) -0.008(4) -0.023(4)
O24 0.030(5) 0.039(5) 0.033(5) -0.018(4) -0.001(4) -0.005(4)
O25 0.032(5) 0.024(4) 0.032(4) 0.005(4) -0.016(4) -0.003(4)
O26 0.029(5) 0.038(5) 0.026(4) 0.004(4) -0.010(4) -0.007(4)
O27 0.022(4) 0.047(5) 0.032(5) -0.002(4) -0.006(4) -0.005(4)
O28 0.033(5) 0.039(5) 0.035(5) -0.001(4) -0.009(4) -0.003(4)
O29 0.039(5) 0.026(5) 0.028(4) 0.000(4) 0.003(4) -0.004(4)
O30 0.034(5) 0.037(5) 0.030(5) -0.010(4) -0.004(4) -0.004(4)
O31 0.023(4) 0.039(5) 0.035(5) 0.004(4) -0.007(4) -0.009(4)
O32 0.037(5) 0.031(5) 0.030(5) -0.010(4) -0.007(4) -0.007(4)
O33 0.039(5) 0.028(5) 0.026(4) 0.008(4) -0.012(4) -0.011(4)
O34 0.047(5) 0.025(5) 0.031(5) 0.000(4) -0.007(4) -0.007(4)
O35 0.042(5) 0.030(5) 0.044(5) 0.007(4) -0.009(4) -0.012(4)
O36 0.041(5) 0.029(5) 0.037(5) -0.009(4) -0.008(4) -0.014(4)
O37 0.019(4) 0.027(4) 0.021(4) -0.003(3) -0.010(3) 0.003(3)
O38 0.023(4) 0.037(5) 0.021(4) -0.011(4) -0.004(3) -0.007(4)
O39 0.021(4) 0.029(5) 0.029(4) -0.002(4) 0.003(3) -0.007(4)
O40 0.022(4) 0.017(4) 0.020(4) -0.004(3) 0.002(3) -0.004(3)
Ag1 0.0684(8) 0.0596(8) 0.0486(7) -0.0186(6) -0.0100(6) -0.0136(6)
Ag2 0.0624(7) 0.0670(8) 0.0398(6) -0.0166(6) -0.0102(5) -0.0175(6)
Ag3 0.0454(8) 0.1049(11) 0.1096(11) -0.0459(9) 0.0042(7) -0.0083(8)
N1 0.023(6) 0.053(7) 0.045(7) -0.001(6) -0.004(5) -0.014(5)
N2 0.044(7) 0.038(6) 0.032(6) -0.009(5) -0.003(6) -0.010(6)
N3 0.028(6) 0.042(7) 0.049(7) -0.011(6) -0.015(5) -0.002(5)
N4 0.040(7) 0.048(7) 0.043(7) -0.005(6) -0.007(5) -0.019(6)
N5 0.047(7) 0.046(7) 0.029(6) -0.011(5) -0.008(5) -0.017(6)
N6 0.064(8) 0.034(7) 0.036(6) -0.009(5) -0.015(6) -0.021(6)
N7 0.060(9) 0.032(7) 0.067(9) -0.006(6) -0.011(7) -0.003(6)
N8 0.068(9) 0.095(11) 0.042(8) -0.023(8) 0.000(7) -0.006(8)
N9 0.050(8) 0.044(8) 0.054(8) -0.005(6) -0.007(6) -0.007(6)
N10 0.040(6) 0.033(6) 0.030(6) 0.007(5) -0.016(5) -0.016(5)
N11 0.040(14) 0.044(15) 0.085(18) -0.015(13) -0.046(13) 0.010(12)
C29 0.039(10) 0.036(10) 0.020(9) -0.013(7) -0.009(8) -0.012(8)
C30 0.074(11) 0.046(11) 0.039(10) -0.030(8) -0.006(8) -0.003(8)
N12 0.049(9) 0.145(14) 0.099(11) -0.047(10) -0.009(8) -0.003(10)
C1 0.041(9) 0.079(12) 0.042(9) 0.000(8) 0.002(7) -0.020(9)
C2 0.063(11) 0.089(14) 0.067(12) 0.011(10) -0.005(10) -0.039(10)
C3 0.064(11) 0.038(9) 0.066(11) 0.005(8) -0.035(9) -0.019(8)
C4 0.037(8) 0.046(9) 0.037(8) -0.004(7) -0.005(7) 0.010(7)
C5 0.045(9) 0.044(9) 0.029(8) 0.007(7) -0.008(7) -0.004(7)
C6 0.034(8) 0.027(7) 0.038(8) 0.007(6) 0.000(6) -0.002(6)
C7 0.032(8) 0.056(10) 0.089(13) -0.004(9) -0.023(8) -0.007(8)
C8 0.029(6) 0.065(8) 0.064(8) 0.010(7) 0.003(6) -0.019(6)
C9 0.048(9) 0.047(10) 0.067(11) 0.009(9) 0.007(8) -0.003(8)
C10 0.041(8) 0.047(9) 0.053(9) -0.013(8) -0.015(7) 0.008(7)
C11 0.021(7) 0.049(9) 0.041(8) -0.018(7) -0.010(6) 0.005(6)
C12 0.039(8) 0.042(8) 0.046(9) -0.003(7) -0.012(7) -0.019(7)
C13 0.048(9) 0.029(8) 0.052(9) -0.016(7) -0.026(7) 0.011(7)
C14 0.044(8) 0.022(7) 0.031(7) -0.004(6) 0.001(6) -0.002(6)
C15 0.056(9) 0.037(8) 0.035(8) -0.013(7) -0.011(7) 0.006(7)
C16 0.070(10) 0.043(9) 0.036(8) -0.011(7) 0.000(8) -0.006(8)
C17 0.049(9) 0.052(10) 0.054(10) -0.004(8) 0.004(8) -0.022(8)
C18 0.055(9) 0.027(8) 0.056(10) -0.016(7) -0.008(8) 0.000(7)
C19 0.061(11) 0.024(8) 0.071(11) -0.015(7) -0.014(9) -0.009(8)
C20 0.112(14) 0.053(11) 0.118(14) 0.016(10) -0.072(12) -0.030(10)
C21 0.036(9) 0.103(14) 0.028(9) -0.013(9) 0.003(7) -0.008(9)
C22 0.049(10) 0.108(14) 0.094(13) -0.059(11) -0.025(9) -0.003(10)
C23 0.087(14) 0.064(12) 0.108(15) -0.039(10) -0.020(11) -0.021(11)
C24 0.108(15) 0.088(14) 0.064(11) 0.016(10) -0.035(11) -0.081(13)
C25 0.058(11) 0.104(15) 0.042(9) 0.001(9) 0.000(8) -0.046(11)
C26 0.038(9) 0.081(12) 0.044(9) -0.006(8) -0.010(7) -0.014(8)
C27 0.044(9) 0.049(9) 0.026(7) 0.013(7) -0.002(6) -0.004(8)
C28 0.043(9) 0.036(8) 0.042(8) -0.003(6) -0.006(7) -0.007(7)
C31 0.036(9) 0.108(14) 0.041(9) -0.009(9) -0.010(7) -0.018(10)
C32 0.038(9) 0.103(13) 0.041(8) -0.024(8) -0.001(7) -0.018(9)
N13 0.077(13) 0.077(13) 0.082(13) -0.011(8) -0.018(8) -0.018(8)
C33 0.076(12) 0.074(13) 0.077(12) -0.009(7) -0.016(7) -0.020(7)
C34 0.076(13) 0.077(13) 0.076(13) -0.006(8) -0.013(8) -0.017(8)
N13' 0.097(15) 0.097(15) 0.099(15) -0.011(8) -0.009(8) -0.026(8)
C33' 0.091(14) 0.093(14) 0.091(14) -0.013(7) -0.012(7) -0.023(8)
C34' 0.088(15) 0.087(15) 0.087(15) -0.015(8) -0.014(8) -0.025(8)

loop_
_atom_type_symbol
_atom_type_description
_atom_type_scat_dispersion_real
_atom_type_scat_dispersion_imag
_atom_type_scat_source
C C 0.0033 0.0016 'International Tables Vol C Tables 4.2.6.8 and 6.1.1.4'
H H 0.0000 0.0000 'International Tables Vol C Tables 4.2.6.8 and 6.1.1.4'
N N 0.0061 0.0033 'International Tables Vol C Tables 4.2.6.8 and 6.1.1.4'
O O 0.0106 0.0060 'International Tables Vol C Tables 4.2.6.8 and 6.1.1.4'
P P 0.1023 0.0942 'International Tables Vol C Tables 4.2.6.8 and 6.1.1.4'
Mo Mo -1.6832 0.6857 'International Tables Vol C Tables 4.2.6.8 and 6.1.1.4'
Ag Ag -0.8971 1.1015 'International Tables Vol C Tables 4.2.6.8 and 6.1.1.4'

loop_
_geom_angle_atom_site_label_1
_geom_angle_atom_site_label_2
_geom_angle_atom_site_label_3
_geom_angle
_geom_angle_site_symmetry_1
_geom_angle_site_symmetry_3
_geom_angle_publ_flag
O39 P1 O38 109.7(4) . . ?
O39 P1 O40 109.3(4) . . ?
O38 P1 O40 109.8(4) . . ?
O39 P1 O37 108.4(4) . . ?
O38 P1 O37 109.9(4) . . ?
O40 P1 O37 109.6(4) . . ?
O1 Mo1 O13 102.9(3) . . ?
O1 Mo1 O14 103.4(4) . . ?
O13 Mo1 O14 96.8(3) . . ?
O1 Mo1 O16 101.7(3) . . ?
O13 Mo1 O16 84.6(3) . . ?
O14 Mo1 O16 153.8(3) . . ?
O1 Mo1 O15 100.7(3) . . ?
O13 Mo1 O15 154.7(3) . . ?
O14 Mo1 O15 86.4(3) . . ?
O16 Mo1 O15 81.8(3) . . ?
O1 Mo1 O37 170.9(3) . . ?
O13 Mo1 O37 86.0(2) . . ?
O14 Mo1 O37 73.1(3) . . ?
O16 Mo1 O37 80.9(3) . . ?
O15 Mo1 O37 70.9(2) . . ?
O2 Mo2 O15 102.1(3) . . ?
O2 Mo2 O17 103.3(3) . . ?
O15 Mo2 O17 96.7(3) . . ?
O2 Mo2 O18 98.8(3) . . ?
O15 Mo2 O18 87.8(3) . . ?
O17 Mo2 O18 155.9(3) . . ?
O2 Mo2 O19 101.5(3) . . ?
O15 Mo2 O19 155.2(3) . . ?
O17 Mo2 O19 85.1(3) . . ?
O18 Mo2 O19 81.2(3) . . ?
O2 Mo2 O37 170.0(3) . . ?
O15 Mo2 O37 74.3(3) . . ?
O17 Mo2 O37 86.5(3) . . ?
O18 Mo2 O37 71.9(2) . . ?
O19 Mo2 O37 81.2(2) . . ?
O3 Mo3 O20 102.4(3) . . ?
O3 Mo3 O18 102.4(3) . . ?
O20 Mo3 O18 96.5(3) . . ?
O3 Mo3 O14 100.4(3) . . ?
O20 Mo3 O14 155.4(3) . . ?
O18 Mo3 O14 87.3(3) . . ?
O3 Mo3 O21 100.8(3) . . ?
O20 Mo3 O21 85.0(3) . . ?
O18 Mo3 O21 155.8(3) . . ?
O14 Mo3 O21 81.9(3) . . ?
O3 Mo3 O37 171.3(3) . . ?
O20 Mo3 O37 86.1(3) . . ?
O18 Mo3 O37 74.4(2) . . ?
O14 Mo3 O37 71.6(3) . . ?
O21 Mo3 O37 81.6(2) . . ?
O4 Mo4 O21 103.2(3) . . ?
O4 Mo4 O24 104.0(3) . . ?
O21 Mo4 O24 96.8(3) . . ?
O4 Mo4 O22 100.9(3) . . ?
O21 Mo4 O22 84.2(3) . . ?
O24 Mo4 O22 154.1(3) . . ?
O4 Mo4 O23 100.0(3) . . ?
O21 Mo4 O23 154.7(3) . . ?
O24 Mo4 O23 87.1(3) . . ?
O22 Mo4 O23 81.7(3) . . ?
O4 Mo4 O38 171.1(3) . . ?
O21 Mo4 O38 85.6(3) . . ?
O24 Mo4 O38 73.3(3) . . ?
O22 Mo4 O38 81.0(3) . . ?
O23 Mo4 O38 71.6(2) . . ?
O5 Mo5 O25 103.7(3) . . ?
O5 Mo5 O26 103.0(3) . . ?
O25 Mo5 O26 96.8(3) . . ?
O5 Mo5 O13 100.6(3) . . ?
O25 Mo5 O13 85.5(3) . . ?
O26 Mo5 O13 154.9(3) . . ?
O5 Mo5 O24 99.4(3) . . ?
O25 Mo5 O24 155.2(3) . . ?
O26 Mo5 O24 86.6(3) . . ?
O13 Mo5 O24 81.4(3) . . ?
O5 Mo5 O38 170.2(3) . . ?
O25 Mo5 O38 86.0(3) . . ?
O26 Mo5 O38 74.0(3) . . ?
O13 Mo5 O38 81.3(2) . . ?
O24 Mo5 O38 71.3(3) . . ?
O6 Mo6 O27 103.0(3) . . ?
O6 Mo6 O23 102.3(3) . . ?
O27 Mo6 O23 97.3(3) . . ?
O6 Mo6 O26 99.8(3) . . ?
O27 Mo6 O26 155.3(3) . . ?
O23 Mo6 O26 87.2(3) . . ?
O6 Mo6 O28 101.5(3) . . ?
O27 Mo6 O28 84.6(3) . . ?
O23 Mo6 O28 155.0(3) . . ?
O26 Mo6 O28 81.5(3) . . ?
O6 Mo6 O38 170.6(3) . . ?
O27 Mo6 O38 86.1(3) . . ?
O23 Mo6 O38 74.0(3) . . ?
O26 Mo6 O38 71.7(2) . . ?
O28 Mo6 O38 81.3(3) . . ?
O7 Mo7 O29 103.4(3) . . ?
O7 Mo7 O30 103.9(3) . . ?
O29 Mo7 O30 97.7(3) . . ?
O7 Mo7 O31 99.4(3) . . ?
O29 Mo7 O31 87.2(3) . . ?
O30 Mo7 O31 154.3(3) . . ?
O7 Mo7 O27 100.6(3) . . ?
O29 Mo7 O27 154.5(3) . . ?
O30 Mo7 O27 84.5(3) . . ?
O31 Mo7 O27 80.6(3) . . ?
O7 Mo7 O39 170.3(3) . . ?
O29 Mo7 O39 74.3(3) . . ?
O30 Mo7 O39 85.7(3) . . ?
O31 Mo7 O39 71.2(2) . . ?
O27 Mo7 O39 80.5(2) . . ?
O8 Mo8 O19 103.9(3) . . ?
O8 Mo8 O33 102.5(3) . . ?
O19 Mo8 O33 97.1(3) . . ?
O8 Mo8 O32 102.7(3) . . ?
O19 Mo8 O32 85.1(3) . . ?
O33 Mo8 O32 153.4(3) . . ?
O8 Mo8 O29 99.3(3) . . ?
O19 Mo8 O29 155.4(3) . . ?
O33 Mo8 O29 85.5(3) . . ?
O32 Mo8 O29 82.0(3) . . ?
O8 Mo8 O39 170.0(3) . . ?
O19 Mo8 O39 85.7(2) . . ?
O33 Mo8 O39 73.0(3) . . ?
O32 Mo8 O39 80.8(2) . . ?
O29 Mo8 O39 71.6(2) . . ?
O9 Mo9 O22 102.7(3) . . ?
O9 Mo9 O31 101.1(3) . . ?
O22 Mo9 O31 97.9(3) . . ?
O9 Mo9 O20 102.1(3) . . ?
O22 Mo9 O20 84.4(3) . . ?
O31 Mo9 O20 155.6(3) . . ?
O9 Mo9 O33 100.1(3) . . ?
O22 Mo9 O33 155.5(3) . . ?
O31 Mo9 O33 86.4(3) . . ?
O20 Mo9 O33 82.2(3) . . ?
O9 Mo9 O39 170.4(3) . . ?
O22 Mo9 O39 86.5(3) . . ?
O31 Mo9 O39 74.3(3) . . ?
O20 Mo9 O39 81.6(3) . . ?
O33 Mo9 O39 71.5(2) . . ?
O10 Mo10 O28 103.6(3) . . ?
O10 Mo10 O35 102.8(4) . . ?
O28 Mo10 O35 96.8(3) . . ?
O10 Mo10 O30 101.8(3) . . ?
O28 Mo10 O30 86.0(3) . . ?
O35 Mo10 O30 153.9(3) . . ?
O10 Mo10 O34 99.6(3) . . ?
O28 Mo10 O34 155.3(3) . . ?
O35 Mo10 O34 86.1(3) . . ?
O30 Mo10 O34 81.1(3) . . ?
O10 Mo10 O40 170.0(3) . . ?
O28 Mo10 O40 86.1(3) . . ?
O35 Mo10 O40 73.3(3) . . ?
O30 Mo10 O40 81.0(2) . . ?
O34 Mo10 O40 71.2(2) . . ?
O11 Mo11 O32 102.4(3) . . ?
O11 Mo11 O34 104.4(3) . . ?
O32 Mo11 O34 97.5(3) . . ?
O11 Mo11 O36 100.7(3) . . ?
O32 Mo11 O36 154.6(3) . . ?
O34 Mo11 O36 86.9(3) . . ?
O11 Mo11 O17 100.0(3) . . ?
O32 Mo11 O17 84.4(3) . . ?
O34 Mo11 O17 154.5(3) . . ?
O36 Mo11 O17 81.2(3) . . ?
O11 Mo11 O40 172.0(3) . . ?
O32 Mo11 O40 85.5(2) . . ?
O34 Mo11 O40 73.4(3) . . ?
O36 Mo11 O40 71.7(2) . . ?
O17 Mo11 O40 81.4(2) . . ?
O12 Mo12 O16 103.6(3) . . ?
O12 Mo12 O36 102.5(3) . . ?
O16 Mo12 O36 97.0(3) . . ?
O12 Mo12 O35 99.6(3) . . ?
O16 Mo12 O35 154.7(3) . . ?
O36 Mo12 O35 87.6(3) . . ?
O12 Mo12 O25 101.5(3) . . ?
O16 Mo12 O25 84.6(3) . . ?
O36 Mo12 O25 154.8(3) . . ?
O35 Mo12 O25 81.0(3) . . ?
O12 Mo12 O40 170.4(3) . . ?
O16 Mo12 O40 85.7(3) . . ?
O36 Mo12 O40 74.0(3) . . ?
O35 Mo12 O40 71.6(2) . . ?
O25 Mo12 O40 81.1(2) . . ?
Mo1 O13 Mo5 151.7(4) . . ?
Mo1 O14 Mo3 126.1(4) . . ?
Mo2 O15 Mo1 125.7(3) . . ?
Mo12 O16 Mo1 153.2(4) . . ?
Mo2 O17 Mo11 151.3(4) . . ?
Mo3 O18 Mo2 124.1(3) . . ?
Mo3 O18 Ag1 142.7(3) . . ?
Mo2 O18 Ag1 92.8(2) . . ?
Mo8 O19 Mo2 151.4(4) . . ?
Mo3 O20 Mo9 151.0(4) . . ?
Mo4 O21 Mo3 152.3(4) . . ?
Mo9 O22 Mo4 152.8(4) . . ?
Mo6 O23 Mo4 125.2(3) . . ?
Mo4 O24 Mo5 125.9(4) . . ?
Mo5 O25 Mo12 151.5(4) . . ?
Mo5 O26 Mo6 124.9(3) . . ?
Mo6 O27 Mo7 152.3(4) . . ?
Mo10 O28 Mo6 151.7(4) . . ?
Mo7 O29 Mo8 125.6(4) . . ?
Mo7 O30 Mo10 152.0(4) . . ?
Mo9 O31 Mo7 125.4(3) . . ?
Mo11 O32 Mo8 153.2(4) . . ?
Mo8 O33 Mo9 126.2(3) . . ?
Mo11 O34 Mo10 125.8(4) . . ?
Mo10 O35 Mo12 125.8(4) . . ?
Mo12 O36 Mo11 125.2(3) . . ?
P1 O37 Mo2 126.7(4) . . ?
P1 O37 Mo3 125.9(4) . . ?
Mo2 O37 Mo3 89.5(2) . . ?
P1 O37 Mo1 124.8(4) . . ?
Mo2 O37 Mo1 89.1(2) . . ?
Mo3 O37 Mo1 89.2(2) . . ?
P1 O38 Mo5 125.7(4) . . ?
P1 O38 Mo6 125.7(4) . . ?
Mo5 O38 Mo6 89.4(2) . . ?
P1 O38 Mo4 125.9(4) . . ?
Mo5 O38 Mo4 89.4(2) . . ?
Mo6 O38 Mo4 89.1(2) . . ?
P1 O39 Mo9 126.2(4) . . ?
P1 O39 Mo7 125.7(4) . . ?
Mo9 O39 Mo7 89.0(2) . . ?
P1 O39 Mo8 126.1(4) . . ?
Mo9 O39 Mo8 89.3(2) . . ?
Mo7 O39 Mo8 88.4(2) . . ?
P1 O40 Mo12 125.6(4) . . ?
P1 O40 Mo10 125.6(3) . . ?
Mo12 O40 Mo10 89.3(2) . . ?
P1 O40 Mo11 126.1(4) . . ?
Mo12 O40 Mo11 89.0(2) . . ?
Mo10 O40 Mo11 89.6(2) . . ?
N1 Ag1 N3 117.8(4) . . ?
N1 Ag1 N4 158.6(3) . . ?
N3 Ag1 N4 70.2(4) . . ?
N1 Ag1 N2 70.3(3) . . ?
N3 Ag1 N2 155.6(3) . . ?
N4 Ag1 N2 111.3(3) . . ?
N1 Ag1 O18 130.2(3) . . ?
N3 Ag1 O18 66.5(3) . . ?
N4 Ag1 O18 71.0(3) . . ?
N2 Ag1 O18 90.5(3) . . ?
N8 Ag2 N7 107.9(4) . . ?
N8 Ag2 N6 127.1(4) . . ?
N7 Ag2 N6 112.9(4) . . ?
N8 Ag2 N5 106.1(4) . . ?
N7 Ag2 N5 130.5(4) . . ?
N6 Ag2 N5 70.4(3) . . ?
N12 Ag3 N9 158.2(4) . . ?
N12 Ag3 N10 123.0(4) . . ?
N9 Ag3 N10 72.3(4) . . ?
N12 Ag3 N11 88.5(7) . . ?
N9 Ag3 N11 92.3(5) . . ?
N10 Ag3 N11 129.1(5) . . ?
C1 N1 C5 117.6(11) . . ?
C1 N1 Ag1 123.2(9) . . ?
C5 N1 Ag1 118.8(8) . . ?
C6 N2 N2 112.4(12) . 2_096 ?
C6 N2 Ag1 110.3(7) . . ?
N2 N2 Ag1 135.6(10) 2_096 . ?
C7 N3 C11 116.7(11) . . ?
C7 N3 Ag1 127.7(9) . . ?
C11 N3 Ag1 115.1(8) . . ?
C12 N4 N5 113.2(10) . . ?
C12 N4 Ag1 117.2(9) . . ?
N5 N4 Ag1 128.2(7) . . ?
C13 N5 N4 114.5(10) . . ?
C13 N5 Ag2 111.9(8) . . ?
N4 N5 Ag2 132.8(7) . . ?
C18 N6 C14 115.7(11) . . ?
C18 N6 Ag2 125.8(8) . . ?
C14 N6 Ag2 118.3(8) . . ?
C19 N7 Ag2 164.2(11) . . ?
C21 N8 Ag2 165.3(13) . . ?
C27 N9 C23 116.9(13) . . ?
C27 N9 Ag3 115.2(9) . . ?
C23 N9 Ag3 127.9(11) . . ?
C28 N10 N10 111.6(13) . 2_185 ?
C28 N10 Ag3 114.1(8) . . ?
N10 N10 Ag3 134.2(10) 2_185 . ?
C29 N11 Ag3 129(2) . . ?
N11 C29 C30 176(3) . . ?
C29 C30 H30A 109.5 . . ?
C29 C30 H30B 109.5 . . ?
H30A C30 H30B 109.5 . . ?
C29 C30 H30C 109.5 . . ?
H30A C30 H30C 109.5 . . ?
H30B C30 H30C 109.5 . . ?
C31 N12 Ag3 155.7(14) . . ?
N1 C1 C2 123.7(13) . . ?
N1 C1 H1A 118.2 . . ?
C2 C1 H1A 118.2 . . ?
C3 C2 C1 118.3(14) . . ?
C3 C2 H2A 120.9 . . ?
C1 C2 H2A 120.9 . . ?
C2 C3 C4 120.2(13) . . ?
C2 C3 H3A 119.9 . . ?
C4 C3 H3A 119.9 . . ?
C3 C4 C5 118.2(13) . . ?
C3 C4 H4A 120.9 . . ?
C5 C4 H4A 120.9 . . ?
N1 C5 C4 122.0(12) . . ?
N1 C5 C6 118.8(12) . . ?
C4 C5 C6 119.2(12) . . ?
N2 C6 C5 119.6(11) . . ?
N2 C6 H6A 120.2 . . ?
C5 C6 H6A 120.2 . . ?
N3 C7 C8 124.0(14) . . ?
N3 C7 H7A 118.0 . . ?
C8 C7 H7A 118.0 . . ?
C9 C8 C7 118.5(13) . . ?
C9 C8 H8A 120.8 . . ?
C7 C8 H8A 120.8 . . ?
C8 C9 C10 120.8(14) . . ?
C8 C9 H9A 119.6 . . ?
C10 C9 H9A 119.6 . . ?
C9 C10 C11 117.2(13) . . ?
C9 C10 H10A 121.4 . . ?
C11 C10 H10A 121.4 . . ?
N3 C11 C10 122.7(12) . . ?
N3 C11 C12 117.8(11) . . ?
C10 C11 C12 119.1(12) . . ?
N4 C12 C11 119.6(12) . . ?
N4 C12 H12A 120.2 . . ?
C11 C12 H12A 120.2 . . ?
N5 C13 C14 122.8(11) . . ?
N5 C13 H13A 118.6 . . ?
C14 C13 H13A 118.6 . . ?
N6 C14 C15 123.5(12) . . ?
N6 C14 C13 116.6(11) . . ?
C15 C14 C13 119.8(12) . . ?
C14 C15 C16 120.0(12) . . ?
C14 C15 H15A 120.0 . . ?
C16 C15 H15A 120.0 . . ?
C17 C16 C15 116.9(12) . . ?
C17 C16 H16A 121.5 . . ?
C15 C16 H16A 121.5 . . ?
C16 C17 C18 120.8(13) . . ?
C16 C17 H17A 119.6 . . ?
C18 C17 H17A 119.6 . . ?
N6 C18 C17 122.9(12) . . ?
N6 C18 H18A 118.5 . . ?
C17 C18 H18A 118.5 . . ?
N7 C19 C20 179.1(16) . . ?
C19 C20 H20A 109.5 . . ?
C19 C20 H20B 109.5 . . ?
H20A C20 H20B 109.5 . . ?
C19 C20 H20C 109.5 . . ?
H20A C20 H20C 109.5 . . ?
H20B C20 H20C 109.5 . . ?
N8 C21 C22 177.1(17) . . ?
C21 C22 H22A 109.5 . . ?
C21 C22 H22B 109.5 . . ?
H22A C22 H22B 109.5 . . ?
C21 C22 H22C 109.5 . . ?
H22A C22 H22C 109.5 . . ?
H22B C22 H22C 109.5 . . ?
N9 C23 C24 121.4(15) . . ?
N9 C23 H23A 119.3 . . ?
C24 C23 H23A 119.3 . . ?
C25 C24 C23 121.9(14) . . ?
C25 C24 H24A 119.1 . . ?
C23 C24 H24A 119.1 . . ?
C26 C25 C24 116.5(14) . . ?
C26 C25 H25A 121.7 . . ?
C24 C25 H25A 121.7 . . ?
C25 C26 C27 121.0(15) . . ?
C25 C26 H26A 119.5 . . ?
C27 C26 H26A 119.5 . . ?
N9 C27 C26 122.3(13) . . ?
N9 C27 C28 117.7(12) . . ?
C26 C27 C28 120.0(13) . . ?
N10 C28 C27 120.6(12) . . ?
N10 C28 H28A 119.7 . . ?
C27 C28 H28A 119.7 . . ?
N12 C31 C32 176.2(19) . . ?
C31 C32 H32A 109.5 . . ?
C31 C32 H32B 109.5 . . ?
H32A C32 H32B 109.5 . . ?
C31 C32 H32C 109.5 . . ?
H32A C32 H32C 109.5 . . ?
H32B C32 H32C 109.5 . . ?
N13 C33 C34 162(5) . . ?
N13' C33' C34' 165(6) . . ?

loop_
_geom_bond_atom_site_label_1
_geom_bond_atom_site_label_2
_geom_bond_distance
_geom_bond_site_symmetry_2
_geom_bond_publ_flag
P1 O39 1.525(7) . ?
P1 O38 1.537(6) . ?
P1 O40 1.539(7) . ?
P1 O37 1.541(7) . ?
Mo1 O1 1.685(7) . ?
Mo1 O13 1.839(6) . ?
Mo1 O14 1.846(7) . ?
Mo1 O16 1.980(7) . ?
Mo1 O15 2.007(7) . ?
Mo1 O37 2.448(6) . ?
Mo2 O2 1.683(7) . ?
Mo2 O15 1.829(7) . ?
Mo2 O17 1.836(7) . ?
Mo2 O18 2.008(7) . ?
Mo2 O19 2.018(7) . ?
Mo2 O37 2.419(6) . ?
Mo3 O3 1.681(7) . ?
Mo3 O20 1.837(7) . ?
Mo3 O18 1.849(7) . ?
Mo3 O14 1.989(7) . ?
Mo3 O21 1.994(7) . ?
Mo3 O37 2.422(7) . ?
Mo4 O4 1.662(7) . ?
Mo4 O21 1.831(7) . ?
Mo4 O24 1.841(7) . ?
Mo4 O22 1.974(7) . ?
Mo4 O23 1.993(7) . ?
Mo4 O38 2.440(7) . ?
Mo5 O5 1.681(7) . ?
Mo5 O25 1.835(7) . ?
Mo5 O26 1.853(7) . ?
Mo5 O13 1.990(7) . ?
Mo5 O24 1.998(7) . ?
Mo5 O38 2.423(6) . ?
Mo6 O6 1.655(7) . ?
Mo6 O27 1.823(7) . ?
Mo6 O23 1.852(7) . ?
Mo6 O26 1.994(7) . ?
Mo6 O28 2.007(7) . ?
Mo6 O38 2.430(6) . ?
Mo7 O7 1.669(7) . ?
Mo7 O29 1.835(7) . ?
Mo7 O30 1.849(7) . ?
Mo7 O31 1.991(7) . ?
Mo7 O27 2.021(7) . ?
Mo7 O39 2.450(7) . ?
Mo8 O8 1.670(7) . ?
Mo8 O19 1.815(7) . ?
Mo8 O33 1.838(7) . ?
Mo8 O32 1.992(7) . ?
Mo8 O29 2.008(7) . ?
Mo8 O39 2.453(6) . ?
Mo9 O9 1.670(7) . ?
Mo9 O22 1.843(7) . ?
Mo9 O31 1.847(7) . ?
Mo9 O20 1.994(7) . ?
Mo9 O33 1.998(7) . ?
Mo9 O39 2.415(6) . ?
Mo10 O10 1.677(7) . ?
Mo10 O28 1.821(7) . ?
Mo10 O35 1.853(7) . ?
Mo10 O30 1.968(7) . ?
Mo10 O34 2.003(7) . ?
Mo10 O40 2.437(6) . ?
Mo11 O11 1.681(7) . ?
Mo11 O32 1.826(7) . ?
Mo11 O34 1.856(7) . ?
Mo11 O36 1.986(7) . ?
Mo11 O17 2.011(7) . ?
Mo11 O40 2.439(6) . ?
Mo12 O12 1.673(7) . ?
Mo12 O16 1.841(7) . ?
Mo12 O36 1.855(7) . ?
Mo12 O35 1.984(7) . ?
Mo12 O25 1.996(6) . ?
Mo12 O40 2.426(6) . ?
O18 Ag1 3.273(6) . ?
Ag1 N1 2.244(10) . ?
Ag1 N3 2.346(10) . ?
Ag1 N4 2.355(10) . ?
Ag1 N2 2.518(9) . ?
Ag2 N8 2.242(13) . ?
Ag2 N7 2.284(12) . ?
Ag2 N6 2.293(10) . ?
Ag2 N5 2.454(9) . ?
Ag3 N12 2.192(14) . ?
Ag3 N9 2.296(11) . ?
Ag3 N10 2.348(10) . ?
Ag3 N11 2.58(2) . ?
N1 C1 1.326(14) . ?
N1 C5 1.335(14) . ?
N2 C6 1.280(13) . ?
N2 N2 1.395(17) 2_096 ?
N3 C7 1.337(15) . ?
N3 C11 1.347(13) . ?
N4 C12 1.255(13) . ?
N4 N5 1.437(12) . ?
N5 C13 1.285(14) . ?
N6 C18 1.350(14) . ?
N6 C14 1.352(13) . ?
N7 C19 1.113(14) . ?
N8 C21 1.102(16) . ?
N9 C27 1.341(15) . ?
N9 C23 1.348(16) . ?
N10 C28 1.280(13) . ?
N10 N10 1.398(16) 2_185 ?
N11 C29 1.03(3) . ?
C29 C30 1.45(3) . ?
C30 H30A 0.9600 . ?
C30 H30B 0.9600 . ?
C30 H30C 0.9600 . ?
N12 C31 1.142(15) . ?
C1 C2 1.385(17) . ?
C1 H1A 0.9300 . ?
C2 C3 1.359(18) . ?
C2 H2A 0.9300 . ?
C3 C4 1.360(16) . ?
C3 H3A 0.9300 . ?
C4 C5 1.415(16) . ?
C4 H4A 0.9300 . ?
C5 C6 1.456(15) . ?
C6 H6A 0.9300 . ?
C7 C8 1.396(17) . ?
C7 H7A 0.9300 . ?
C8 C9 1.330(17) . ?
C8 H8A 0.9300 . ?
C9 C10 1.396(16) . ?
C9 H9A 0.9300 . ?
C10 C11 1.411(15) . ?
C10 H10A 0.9300 . ?
C11 C12 1.452(15) . ?
C12 H12A 0.9300 . ?
C13 C14 1.433(15) . ?
C13 H13A 0.9300 . ?
C14 C15 1.373(15) . ?
C15 C16 1.386(16) . ?
C15 H15A 0.9300 . ?
C16 C17 1.360(15) . ?
C16 H16A 0.9300 . ?
C17 C18 1.382(16) . ?
C17 H17A 0.9300 . ?
C18 H18A 0.9300 . ?
C19 C20 1.470(17) . ?
C20 H20A 0.9600 . ?
C20 H20B 0.9600 . ?
C20 H20C 0.9600 . ?
C21 C22 1.459(19) . ?
C22 H22A 0.9600 . ?
C22 H22B 0.9600 . ?
C22 H22C 0.9600 . ?
C23 C24 1.381(19) . ?
C23 H23A 0.9300 . ?
C24 C25 1.361(19) . ?
C24 H24A 0.9300 . ?
C25 C26 1.349(17) . ?
C25 H25A 0.9300 . ?
C26 C27 1.391(16) . ?
C26 H26A 0.9300 . ?
C27 C28 1.463(16) . ?
C28 H28A 0.9300 . ?
C31 C32 1.422(17) . ?
C32 H32A 0.9600 . ?
C32 H32B 0.9600 . ?
C32 H32C 0.9600 . ?
N13 C33 1.203(10) . ?
C33 C34 1.403(10) . ?
N13' C33' 1.204(10) . ?
C33' C34' 1.400(10) . ?
